data_4121972
loop_
_publ_author_name
'Nocton, Gr\'egory'
'Lukens, Wayne W.'
'Booth, Corwin H.'
'Rozenel, Sergio S.'
'Medling, Scott A.'
'Maron, Laurent'
'Andersen, Richard A.'

_publ_section_title
;
 Reversible Sigma C-C Bond Formation Between Phenanthroline Ligands
 Activated by (C5Me5)2Yb.
;
_journal_issue 24
_journal_name_full 'Journal of the American Chemical Society'
_journal_page_first 8626
_journal_page_last 8641
_journal_paper_doi 10.1021/ja502271q
_journal_volume 136
_journal_year 2014
_chemical_formula_sum 'C32 H38 N2 Yb'
_chemical_formula_weight 623.68
_chemical_name_systematic
; 
 ? 
;
_space_group_IT_number 2
_symmetry_cell_setting triclinic
_symmetry_space_group_name_Hall '-P 1'
_symmetry_space_group_name_H-M 'P -1'
_atom_sites_solution_hydrogens geom
_atom_sites_solution_primary direct
_atom_sites_solution_secondary difmap
_audit_creation_method SHELXL-97
_cell_angle_alpha 78.909(4)
_cell_angle_beta 83.300(3)
_cell_angle_gamma 74.702(4)
_cell_formula_units_Z 2
_cell_length_a 9.656(2)
_cell_length_b 9.741(2)
_cell_length_c 14.998(4)
_cell_measurement_reflns_used 9920
_cell_measurement_temperature 100(1)
_cell_measurement_theta_max 25.395
_cell_measurement_theta_min 2.395
_cell_volume 1332.1(5)
_computing_cell_refinement 'Brucker APEX2 v.2009.1'
_computing_data_collection 'Brucker APEX2 v.2009.1'
_computing_data_reduction 'Brucker APEX2 v.2009.1'
_computing_publication_material WINGX
_computing_structure_refinement 'SHELXL-97 (Sheldrick, 2008)'
_computing_structure_solution 'SHELXS-97 (Sheldrick, 2008)'
_diffrn_ambient_temperature 100(1)
_diffrn_detector_area_resol_mean 8.366
_diffrn_measured_fraction_theta_full 0.997
_diffrn_measured_fraction_theta_max 0.990
_diffrn_measurement_device_type 'Brucker APEX'
_diffrn_measurement_method '\f and \w-scan'
_diffrn_radiation_monochromator graphite
_diffrn_radiation_source 'fine-focus sealed tube'
_diffrn_radiation_type MoK\a
_diffrn_radiation_wavelength 0.71073
_diffrn_reflns_av_R_equivalents 0.0352
_diffrn_reflns_av_sigmaI/netI 0.0294
_diffrn_reflns_limit_h_max 11
_diffrn_reflns_limit_h_min -11
_diffrn_reflns_limit_k_max 11
_diffrn_reflns_limit_k_min -11
_diffrn_reflns_limit_l_max 18
_diffrn_reflns_limit_l_min -18
_diffrn_reflns_number 26301
_diffrn_reflns_theta_full 25.00
_diffrn_reflns_theta_max 25.43
_diffrn_reflns_theta_min 1.39
_exptl_absorpt_coefficient_mu 3.533
_exptl_absorpt_correction_T_max 0.702
_exptl_absorpt_correction_T_min 0.595
_exptl_absorpt_correction_type multi-scan
_exptl_absorpt_process_details SADABS
_exptl_crystal_colour purple
_exptl_crystal_density_diffrn 1.555
_exptl_crystal_density_method 'not measured'
_exptl_crystal_description block
_exptl_crystal_F_000 628
_exptl_crystal_size_max 0.15
_exptl_crystal_size_mid 0.15
_exptl_crystal_size_min 0.10
_refine_diff_density_max 0.859
_refine_diff_density_min -1.067
_refine_diff_density_rms 0.096
_refine_ls_extinction_method none
_refine_ls_goodness_of_fit_ref 1.178
_refine_ls_hydrogen_treatment mixed
_refine_ls_matrix_type full
_refine_ls_number_parameters 348
_refine_ls_number_reflns 4882
_refine_ls_number_restraints 0
_refine_ls_restrained_S_all 1.178
_refine_ls_R_factor_all 0.0364
_refine_ls_R_factor_gt 0.0305
_refine_ls_shift/su_max 0.000
_refine_ls_shift/su_mean 0.000
_refine_ls_structure_factor_coef Fsqd
_refine_ls_weighting_details 'calc w=1/[\s^2^(Fo^2^)+(0.0349P)^2^+1.0281P] where P=(Fo^2^+2Fc^2^)/3'
_refine_ls_weighting_scheme calc
_refine_ls_wR_factor_gt 0.0712
_refine_ls_wR_factor_ref 0.0739
_reflns_number_gt 4403
_reflns_number_total 4882
_reflns_threshold_expression >2sigma(I)
_cod_data_source_file ja502271q_si_002.cif
_cod_data_source_block phen_monomer
_cod_depositor_comments
;
The following automatic conversions were performed:

'_symmetry_cell_setting' value 'Triclinic' changed to 'triclinic'
according to
/usr/data/users/saulius/crontab/automatic-downloads/rss-feeds/ACS/lib/dictionaries/cif_core.dic
dictionary named 'cif_core.dic' version 2.4.2 from
2011-04-26.

'_exptl_absorpt_correction_type' value 'Multi-scan'
changed to 'multi-scan' according to
/usr/data/users/saulius/crontab/automatic-downloads/rss-feeds/ACS/lib/dictionaries/cif_core.dic
dictionary named 'cif_core.dic' version 2.4.2 from 2011-04-26.

Automatic conversion script
Id: cif_fix_values 2281 2013-09-26 08:29:07Z andrius 

 Adding full bibliography for 4121972--4121976.cif.
;
_cod_database_code 4121972

loop_
_symmetry_equiv_pos_as_xyz
'x, y, z'
'-x, -y, -z'

loop_
_atom_site_label
_atom_site_type_symbol
_atom_site_fract_x
_atom_site_fract_y
_atom_site_fract_z
_atom_site_U_iso_or_equiv
_atom_site_adp_type
_atom_site_occupancy
_atom_site_symmetry_multiplicity
_atom_site_calc_flag
_atom_site_refinement_flags
Yb1 Yb 0.729069(19) 0.64210(2) 0.739733(14) 0.03490(8) Uani 1 1 d .
N1 N 0.7445(4) 0.7608(4) 0.8559(3) 0.0387(9) Uani 1 1 d .
N2 N 0.9060(4) 0.7672(4) 0.6959(3) 0.0395(9) Uani 1 1 d .
C31 C 0.9228(5) 0.8518(4) 0.7546(3) 0.0367(10) Uani 1 1 d .
C32 C 0.8373(4) 0.8487(4) 0.8393(3) 0.0344(10) Uani 1 1 d .
C13 C 0.4517(5) 0.7423(6) 0.7328(4) 0.0478(12) Uani 1 1 d .
C24 C 0.8504(5) 0.9367(5) 0.9012(3) 0.0421(11) Uani 1 1 d .
C27 C 1.0201(5) 0.9430(5) 0.7341(4) 0.0438(11) Uani 1 1 d .
C5 C 0.9343(7) 0.4113(6) 0.7229(4) 0.0613(17) Uani 1 1 d .
C14 C 0.5067(6) 0.8671(6) 0.7151(4) 0.0556(14) Uani 1 1 d .
C25 C 0.9457(6) 1.0276(5) 0.8773(4) 0.0473(12) Uani 1 1 d .
C12 C 0.4975(5) 0.6718(5) 0.6573(4) 0.0508(13) Uani 1 1 d .
C3 C 0.8121(8) 0.4079(6) 0.8574(4) 0.0660(19) Uani 1 1 d .
C15 C 0.5885(6) 0.8660(6) 0.6310(5) 0.0631(17) Uani 1 1 d .
C4 C 0.9390(6) 0.4350(5) 0.8099(5) 0.0553(15) Uani 1 1 d .
C26 C 1.0277(6) 1.0297(5) 0.7975(4) 0.0480(12) Uani 1 1 d .
C1 C 0.8105(9) 0.3726(6) 0.7156(5) 0.072(2) Uani 1 1 d .
C2 C 0.7344(6) 0.3709(6) 0.7990(6) 0.073(2) Uani 1 1 d .
C11 C 0.5826(6) 0.7470(7) 0.5968(4) 0.0608(16) Uani 1 1 d .
C23 C 0.7616(7) 0.9331(6) 0.9868(4) 0.0605(15) Uani 1 1 d .
C30 C 0.9879(7) 0.7731(6) 0.6140(4) 0.0604(15) Uani 1 1 d .
C21 C 0.6595(7) 0.7639(6) 0.9366(4) 0.0617(16) Uani 1 1 d .
C28 C 1.1084(6) 0.9418(6) 0.6494(4) 0.0597(15) Uani 1 1 d .
C29 C 1.0947(7) 0.8471(7) 0.5942(5) 0.0718(19) Uani 1 1 d .
C22 C 0.6715(7) 0.8397(7) 1.0022(5) 0.0722(19) Uani 1 1 d .
C18 C 0.3535(6) 0.7010(9) 0.8121(5) 0.094(3) Uani 1 1 d .
H18A H 0.3329 0.6116 0.8072 0.140 Uiso 1 1 calc R
H18B H 0.2654 0.7752 0.8124 0.140 Uiso 1 1 calc R
H18C H 0.3990 0.6896 0.8676 0.140 Uiso 1 1 calc R
C17 C 0.4390(8) 0.5531(7) 0.6349(7) 0.108(3) Uani 1 1 d .
H17A H 0.3838 0.5164 0.6871 0.163 Uiso 1 1 calc R
H17B H 0.5176 0.4765 0.6185 0.163 Uiso 1 1 calc R
H17C H 0.3787 0.5915 0.5848 0.163 Uiso 1 1 calc R
C19 C 0.4720(9) 0.9895(8) 0.7683(7) 0.114(3) Uani 1 1 d .
H19A H 0.4152 0.9656 0.8232 0.171 Uiso 1 1 calc R
H19B H 0.4189 1.0755 0.7322 0.171 Uiso 1 1 calc R
H19C H 0.5598 1.0055 0.7834 0.171 Uiso 1 1 calc R
C16 C 0.6485(9) 0.7112(13) 0.5038(5) 0.136(4) Uani 1 1 d .
H16A H 0.6291 0.6229 0.4955 0.204 Uiso 1 1 calc R
H16B H 0.7506 0.7000 0.5008 0.204 Uiso 1 1 calc R
H16C H 0.6072 0.7880 0.4568 0.204 Uiso 1 1 calc R
C20 C 0.6553(9) 0.9891(9) 0.5841(8) 0.144(5) Uani 1 1 d .
H20A H 0.6444 1.0573 0.6244 0.215 Uiso 1 1 calc R
H20B H 0.6077 1.0362 0.5296 0.215 Uiso 1 1 calc R
H20C H 0.7557 0.9511 0.5688 0.215 Uiso 1 1 calc R
C7 C 0.6035(8) 0.3117(9) 0.8300(11) 0.204(8) Uani 1 1 d .
H7A H 0.5655 0.2935 0.7783 0.306 Uiso 1 1 calc R
H7B H 0.5316 0.3807 0.8592 0.306 Uiso 1 1 calc R
H7C H 0.6305 0.2233 0.8723 0.306 Uiso 1 1 calc R
C9 C 1.0572(10) 0.4728(9) 0.8479(9) 0.165(6) Uani 1 1 d .
H9A H 1.0311 0.4832 0.9105 0.248 Uiso 1 1 calc R
H9B H 1.0729 0.5620 0.8137 0.248 Uiso 1 1 calc R
H9C H 1.1438 0.3975 0.8442 0.248 Uiso 1 1 calc R
C10 C 1.0584(11) 0.4088(9) 0.6506(7) 0.187(7) Uani 1 1 d .
H10A H 1.1330 0.4399 0.6722 0.281 Uiso 1 1 calc R
H10B H 1.0250 0.4725 0.5960 0.281 Uiso 1 1 calc R
H10C H 1.0958 0.3124 0.6380 0.281 Uiso 1 1 calc R
C6 C 0.7844(15) 0.3140(9) 0.6342(9) 0.207(8) Uani 1 1 d .
H6A H 0.6909 0.2946 0.6426 0.310 Uiso 1 1 calc R
H6B H 0.8564 0.2263 0.6283 0.310 Uiso 1 1 calc R
H6C H 0.7894 0.3838 0.5800 0.310 Uiso 1 1 calc R
C8 C 0.7769(16) 0.4032(10) 0.9582(5) 0.204(8) Uani 1 1 d .
H8A H 0.8483 0.4339 0.9836 0.307 Uiso 1 1 calc R
H8B H 0.7761 0.3063 0.9868 0.307 Uiso 1 1 calc R
H8C H 0.6840 0.4664 0.9687 0.307 Uiso 1 1 calc R
H28 H 1.147(5) 0.847(5) 0.542(4) 0.041(13) Uiso 1 1 d .
H21 H 0.594(6) 0.706(5) 0.942(4) 0.052(15) Uiso 1 1 d .
H29 H 0.982(6) 0.709(6) 0.580(4) 0.059(17) Uiso 1 1 d .
H27 H 1.186(6) 0.995(5) 0.633(4) 0.053(14) Uiso 1 1 d .
H26 H 1.102(6) 1.085(6) 0.786(4) 0.062(16) Uiso 1 1 d .
H22 H 0.610(6) 0.835(6) 1.060(4) 0.070(17) Uiso 1 1 d .
H23 H 0.780(7) 0.989(7) 1.028(5) 0.09(2) Uiso 1 1 d .
H25 H 0.952(5) 1.085(5) 0.921(4) 0.052(15) Uiso 1 1 d .
CT01 C 0.8462 0.3994 0.7809 0.010 Uiso 0.00 1 d P
CT02 C 0.5255 0.7788 0.6666 0.010 Uiso 0.00 1 d P

loop_
_atom_site_aniso_label
_atom_site_aniso_U_11
_atom_site_aniso_U_22
_atom_site_aniso_U_33
_atom_site_aniso_U_23
_atom_site_aniso_U_13
_atom_site_aniso_U_12
Yb1 0.03259(11) 0.04099(12) 0.03680(13) -0.01220(8) 0.00058(8) -0.01620(8)
N1 0.0348(19) 0.046(2) 0.038(2) -0.0088(17) -0.0001(17) -0.0155(16)
N2 0.042(2) 0.048(2) 0.035(2) -0.0120(17) 0.0030(17) -0.0198(17)
C31 0.032(2) 0.035(2) 0.044(3) -0.0050(19) -0.007(2) -0.0101(18)
C32 0.028(2) 0.035(2) 0.040(3) -0.0071(19) -0.0050(19) -0.0076(17)
C13 0.031(2) 0.062(3) 0.050(3) -0.009(2) 0.001(2) -0.011(2)
C24 0.042(3) 0.043(2) 0.043(3) -0.010(2) -0.009(2) -0.010(2)
C27 0.038(2) 0.040(2) 0.055(3) -0.006(2) -0.005(2) -0.0130(19)
C5 0.065(4) 0.050(3) 0.051(4) 0.001(3) 0.024(3) -0.003(3)
C14 0.047(3) 0.049(3) 0.078(4) -0.027(3) -0.017(3) -0.007(2)
C25 0.050(3) 0.044(3) 0.055(3) -0.017(2) -0.014(3) -0.015(2)
C12 0.038(3) 0.052(3) 0.067(4) -0.019(3) -0.019(3) -0.006(2)
C3 0.093(5) 0.049(3) 0.036(3) -0.001(2) 0.018(3) 0.001(3)
C15 0.042(3) 0.064(4) 0.078(4) 0.017(3) -0.009(3) -0.023(3)
C4 0.044(3) 0.043(3) 0.083(5) -0.012(3) -0.024(3) -0.008(2)
C26 0.047(3) 0.043(3) 0.060(4) -0.008(2) -0.009(3) -0.020(2)
C1 0.102(5) 0.039(3) 0.081(5) -0.021(3) -0.053(4) 0.001(3)
C2 0.040(3) 0.039(3) 0.135(7) 0.004(3) -0.003(4) -0.015(2)
C11 0.041(3) 0.098(5) 0.039(3) -0.008(3) -0.007(2) -0.010(3)
C23 0.069(4) 0.062(3) 0.060(4) -0.027(3) 0.000(3) -0.024(3)
C30 0.070(4) 0.060(3) 0.057(4) -0.020(3) 0.012(3) -0.028(3)
C21 0.066(4) 0.066(3) 0.063(4) -0.030(3) 0.025(3) -0.033(3)
C28 0.052(3) 0.061(3) 0.070(4) -0.009(3) 0.006(3) -0.027(3)
C29 0.083(4) 0.084(4) 0.059(4) -0.018(3) 0.032(4) -0.049(4)
C22 0.078(4) 0.086(4) 0.059(4) -0.035(3) 0.026(3) -0.028(3)
C18 0.040(3) 0.147(7) 0.078(5) 0.018(5) 0.004(3) -0.025(4)
C17 0.075(5) 0.079(5) 0.192(10) -0.049(5) -0.078(6) -0.008(4)
C19 0.106(6) 0.089(5) 0.153(9) -0.074(6) -0.044(6) 0.018(5)
C16 0.081(5) 0.252(12) 0.051(5) -0.043(6) -0.007(4) 0.015(7)
C20 0.085(5) 0.112(6) 0.206(11) 0.094(7) -0.039(6) -0.053(5)
C7 0.056(4) 0.073(5) 0.43(2) 0.095(9) -0.020(8) -0.027(4)
C9 0.127(8) 0.079(5) 0.315(16) -0.031(7) -0.165(10) -0.007(5)
C10 0.182(10) 0.080(5) 0.193(11) 0.036(6) 0.142(9) 0.044(6)
C6 0.302(16) 0.087(6) 0.229(13) -0.105(8) -0.203(13) 0.092(8)
C8 0.363(19) 0.098(6) 0.045(5) 0.006(4) 0.042(8) 0.092(9)

loop_
_atom_type_symbol
_atom_type_description
_atom_type_scat_dispersion_real
_atom_type_scat_dispersion_imag
_atom_type_scat_source
C C 0.0033 0.0016 'International Tables Vol C Tables 4.2.6.8 and 6.1.1.4'
H H 0.0000 0.0000 'International Tables Vol C Tables 4.2.6.8 and 6.1.1.4'
N N 0.0061 0.0033 'International Tables Vol C Tables 4.2.6.8 and 6.1.1.4'
Yb Yb -0.3850 5.5486 'International Tables Vol C Tables 4.2.6.8 and 6.1.1.4'

loop_
_geom_angle_atom_site_label_1
_geom_angle_atom_site_label_2
_geom_angle_atom_site_label_3
_geom_angle
N1 Yb1 N2 71.59(13)
N1 Yb1 CT02 105.45(9)
N2 Yb1 CT02 106.62(10)
N1 Yb1 CT01 107.90(9)
N2 Yb1 CT01 106.97(10)
CT02 Yb1 CT01 138.411(9)
N1 Yb1 C11 127.11(18)
N2 Yb1 C11 96.75(17)
CT02 Yb1 C11 27.06(12)
CT01 Yb1 C11 124.60(16)
N1 Yb1 C12 125.40(15)
N2 Yb1 C12 127.19(16)
CT02 Yb1 C12 26.96(11)
CT01 Yb1 C12 111.45(11)
C11 Yb1 C12 30.93(18)
N1 Yb1 C13 94.53(15)
N2 Yb1 C13 127.87(15)
CT02 Yb1 C13 27.56(12)
CT01 Yb1 C13 124.96(12)
C11 Yb1 C13 51.75(17)
C12 Yb1 C13 31.28(17)
N1 Yb1 C3 84.93(18)
N2 Yb1 C3 112.9(2)
CT02 Yb1 C3 140.37(18)
CT01 Yb1 C3 26.67(12)
C11 Yb1 C3 142.8(2)
C12 Yb1 C3 117.8(2)
C13 Yb1 C3 115.5(2)
N1 Yb1 C4 86.86(16)
N2 Yb1 C4 84.19(16)
CT02 Yb1 C4 165.56(12)
CT01 Yb1 C4 27.24(12)
C11 Yb1 C4 144.7(2)
C12 Yb1 C4 138.65(16)
C13 Yb1 C4 146.63(17)
C3 Yb1 C4 31.26(19)
N1 Yb1 C5 116.04(19)
N2 Yb1 C5 85.64(17)
CT02 Yb1 C5 138.47(17)
CT01 Yb1 C5 26.31(11)
C11 Yb1 C5 114.1(2)
C12 Yb1 C5 116.1(2)
C13 Yb1 C5 141.6(2)
C3 Yb1 C5 50.29(17)
C4 Yb1 C5 30.59(19)
N1 Yb1 C2 112.0(2)
N2 Yb1 C2 133.70(16)
CT02 Yb1 C2 115.71(15)
CT01 Yb1 C2 26.73(12)
C11 Yb1 C2 112.3(3)
C12 Yb1 C2 89.8(2)
C13 Yb1 C2 98.34(17)
C3 Yb1 C2 30.5(2)
C4 Yb1 C2 51.22(18)
C5 Yb1 C2 50.22(18)
N1 Yb1 C15 97.46(19)
N2 Yb1 C15 79.74(15)
CT02 Yb1 C15 26.88(12)
CT01 Yb1 C15 154.62(17)
C11 Yb1 C15 30.5(2)
C12 Yb1 C15 50.83(18)
C13 Yb1 C15 51.74(16)
C3 Yb1 C15 167.1(2)
C4 Yb1 C15 161.04(19)
C5 Yb1 C15 136.8(2)
C2 Yb1 C15 140.3(2)
N1 Yb1 C1 134.35(17)
N2 Yb1 C1 113.7(2)
CT02 Yb1 C1 114.92(14)
CT01 Yb1 C1 26.57(14)
C11 Yb1 C1 98.0(2)
C12 Yb1 C1 88.94(18)
C13 Yb1 C1 111.4(2)
C3 Yb1 C1 50.4(2)
C4 Yb1 C1 50.92(18)
C5 Yb1 C1 30.3(2)
C2 Yb1 C1 30.5(2)
C15 Yb1 C1 128.2(2)
N1 Yb1 C14 78.51(16)
N2 Yb1 C14 96.86(16)
CT02 Yb1 C14 26.98(13)
CT01 Yb1 C14 156.15(13)
C11 Yb1 C14 51.13(19)
C12 Yb1 C14 51.20(16)
C13 Yb1 C14 31.44(16)
C3 Yb1 C14 139.17(19)
C4 Yb1 C14 164.1(2)
C5 Yb1 C14 165.1(2)
C2 Yb1 C14 129.42(18)
C15 Yb1 C14 31.10(19)
C1 Yb1 C14 139.91(19)
C32 N1 C21 116.4(4)
C32 N1 Yb1 116.5(3)
C21 N1 Yb1 126.7(3)
C31 N2 C30 117.0(4)
C31 N2 Yb1 116.1(3)
C30 N2 Yb1 126.6(4)
N2 C31 C27 122.6(4)
N2 C31 C32 117.9(4)
C27 C31 C32 119.5(4)
N2 C31 Yb1 41.1(2)
C27 C31 Yb1 163.3(4)
C32 C31 Yb1 76.9(3)
N1 C32 C24 123.0(4)
N1 C32 C31 117.6(4)
C24 C32 C31 119.4(4)
N1 C32 Yb1 40.7(2)
C24 C32 Yb1 163.3(3)
C31 C32 Yb1 76.9(3)
CT02 C13 C12 53.1(3)
CT02 C13 C14 53.4(3)
C12 C13 C14 106.6(5)
CT02 C13 C18 177.0(5)
C12 C13 C18 126.5(6)
C14 C13 C18 126.7(6)
CT02 C13 Yb1 63.2(2)
C12 C13 Yb1 74.3(3)
C14 C13 Yb1 75.5(3)
C18 C13 Yb1 119.8(4)
C25 C24 C32 119.2(4)
C25 C24 C23 122.1(5)
C32 C24 C23 118.7(4)
C26 C27 C31 118.8(5)
C26 C27 C28 122.4(5)
C31 C27 C28 118.8(5)
CT01 C5 C1 54.5(4)
CT01 C5 C4 55.5(3)
C1 C5 C4 110.0(5)
CT01 C5 C10 173.4(5)
C1 C5 C10 125.4(9)
C4 C5 C10 124.1(8)
CT01 C5 Yb1 63.4(2)
C1 C5 Yb1 75.2(3)
C4 C5 Yb1 74.8(3)
C10 C5 Yb1 123.2(4)
CT02 C14 C15 53.3(4)
CT02 C14 C13 54.1(3)
C15 C14 C13 107.3(5)
CT02 C14 C19 173.5(6)
C15 C14 C19 124.6(6)
C13 C14 C19 127.7(6)
CT02 C14 Yb1 61.9(2)
C15 C14 Yb1 73.7(3)
C13 C14 Yb1 73.1(3)
C19 C14 Yb1 124.3(4)
C26 C25 C24 121.4(5)
CT02 C12 C11 54.1(4)
CT02 C12 C13 54.8(3)
C11 C12 C13 108.8(5)
CT02 C12 C17 169.2(5)
C11 C12 C17 124.2(6)
C13 C12 C17 125.7(6)
CT02 C12 Yb1 63.2(2)
C11 C12 Yb1 74.3(3)
C13 C12 Yb1 74.4(3)
C17 C12 Yb1 127.5(4)
CT01 C3 C2 54.4(4)
CT01 C3 C4 54.4(3)
C2 C3 C4 108.7(5)
CT01 C3 C8 174.2(6)
C2 C3 C8 125.8(9)
C4 C3 C8 125.1(9)
CT01 C3 Yb1 63.6(2)
C2 C3 Yb1 75.0(3)
C4 C3 Yb1 74.6(3)
C8 C3 Yb1 122.2(4)
CT02 C15 C11 54.5(3)
CT02 C15 C14 54.1(3)
C11 C15 C14 108.6(5)
CT02 C15 C20 174.3(6)
C11 C15 C20 127.6(7)
C14 C15 C20 123.4(7)
CT02 C15 Yb1 62.7(2)
C11 C15 Yb1 74.0(3)
C14 C15 Yb1 75.2(3)
C20 C15 Yb1 122.5(4)
CT01 C4 C5 52.9(4)
CT01 C4 C3 52.7(4)
C5 C4 C3 105.5(5)
CT01 C4 C9 177.5(6)
C5 C4 C9 127.6(8)
C3 C4 C9 126.8(8)
CT01 C4 Yb1 63.3(2)
C5 C4 Yb1 74.6(3)
C3 C4 Yb1 74.1(3)
C9 C4 Yb1 119.1(4)
C25 C26 C27 121.6(5)
CT01 C1 C5 53.5(4)
CT01 C1 C2 54.2(4)
C5 C1 C2 107.7(6)
CT01 C1 C6 170.1(6)
C5 C1 C6 123.0(9)
C2 C1 C6 128.1(10)
CT01 C1 Yb1 63.0(2)
C5 C1 Yb1 74.4(3)
C2 C1 Yb1 74.4(3)
C6 C1 Yb1 126.4(4)
CT01 C2 C3 54.0(4)
CT01 C2 C1 54.0(4)
C3 C2 C1 108.0(5)
CT01 C2 C7 171.0(6)
C3 C2 C7 123.2(9)
C1 C2 C7 127.8(10)
CT01 C2 Yb1 63.3(2)
C3 C2 Yb1 74.5(3)
C1 C2 Yb1 75.1(3)
C7 C2 Yb1 125.3(4)
CT02 C11 C15 54.6(4)
CT02 C11 C12 54.0(3)
C15 C11 C12 108.6(5)
CT02 C11 C16 176.7(6)
C15 C11 C16 125.3(7)
C12 C11 C16 125.9(7)
CT02 C11 Yb1 63.5(2)
C15 C11 Yb1 75.5(3)
C12 C11 Yb1 74.8(3)
C16 C11 Yb1 119.8(4)
C22 C23 C24 116.7(5)
C29 C30 N2 123.0(6)
C22 C21 N1 124.0(5)
C29 C28 C27 116.8(5)
C30 C29 C28 120.9(6)
C21 C22 C23 120.9(6)
C5 CT01 C3 144.6(6)
C5 CT01 C1 72.0(5)
C3 CT01 C1 143.4(6)
C5 CT01 C2 143.7(6)
C3 CT01 C2 71.7(5)
C1 CT01 C2 71.8(6)
C5 CT01 C4 71.7(5)
C3 CT01 C4 72.9(5)
C1 CT01 C4 143.6(5)
C2 CT01 C4 144.6(6)
C5 CT01 Yb1 90.3(3)
C3 CT01 Yb1 89.7(3)
C1 CT01 Yb1 90.4(3)
C2 CT01 Yb1 89.9(3)
C4 CT01 Yb1 89.4(2)
C11 CT02 C12 71.9(4)
C11 CT02 C15 70.9(5)
C12 CT02 C15 142.8(5)
C11 CT02 C14 143.5(4)
C12 CT02 C14 144.6(4)
C15 CT02 C14 72.6(4)
C11 CT02 C13 144.0(4)
C12 CT02 C13 72.1(4)
C15 CT02 C13 145.1(4)
C14 CT02 C13 72.5(4)
C11 CT02 Yb1 89.4(3)
C12 CT02 Yb1 89.8(2)
C15 CT02 Yb1 90.4(3)
C14 CT02 Yb1 91.1(3)
C13 CT02 Yb1 89.3(2)

loop_
_geom_bond_atom_site_label_1
_geom_bond_atom_site_label_2
_geom_bond_distance
Yb1 N1 2.307(4)
Yb1 N2 2.316(4)
Yb1 CT02 2.3243(4)
Yb1 CT01 2.3320(5)
Yb1 C11 2.597(6)
Yb1 C12 2.604(5)
Yb1 C13 2.604(5)
Yb1 C3 2.603(5)
Yb1 C4 2.609(5)
Yb1 C5 2.607(5)
Yb1 C2 2.609(5)
Yb1 C15 2.616(5)
Yb1 C1 2.617(5)
Yb1 C14 2.635(5)
N1 C32 1.367(5)
N1 C21 1.383(6)
N2 C31 1.365(6)
N2 C30 1.381(7)
C31 C27 1.426(6)
C31 C32 1.433(6)
C32 C24 1.414(7)
C13 CT02 1.205(5)
C13 C12 1.404(8)
C13 C14 1.420(7)
C13 C18 1.493(7)
C24 C25 1.411(7)
C24 C23 1.458(8)
C27 C26 1.407(7)
C27 C28 1.445(8)
C5 CT01 1.156(5)
C5 C1 1.367(9)
C5 C4 1.376(9)
C5 C10 1.517(8)
C14 CT02 1.196(5)
C14 C15 1.408(9)
C14 C19 1.504(8)
C25 C26 1.356(8)
C12 CT02 1.181(5)
C12 C11 1.387(8)
C12 C17 1.518(8)
C3 CT01 1.168(5)
C3 C2 1.371(10)
C3 C4 1.404(9)
C3 C8 1.506(9)
C15 CT02 1.183(5)
C15 C11 1.372(9)
C15 C20 1.525(8)
C4 CT01 1.194(5)
C4 C9 1.489(9)
C1 CT01 1.171(6)
C1 C2 1.374(11)
C1 C6 1.516(10)
C2 CT01 1.174(5)
C2 C7 1.513(9)
C11 CT02 1.182(6)
C11 C16 1.527(9)
C23 C22 1.388(9)
C30 C29 1.382(8)
C21 C22 1.371(9)
C28 C29 1.392(9)

loop_
_geom_torsion_atom_site_label_1
_geom_torsion_atom_site_label_2
_geom_torsion_atom_site_label_3
_geom_torsion_atom_site_label_4
_geom_torsion
N2 Yb1 N1 C32 4.3(3)
CT02 Yb1 N1 C32 -98.4(3)
CT01 Yb1 N1 C32 106.8(3)
C11 Yb1 N1 C32 -80.2(3)
C12 Yb1 N1 C32 -118.7(3)
C13 Yb1 N1 C32 -124.2(3)
C3 Yb1 N1 C32 120.5(3)
C4 Yb1 N1 C32 89.2(3)
C5 Yb1 N1 C32 79.7(3)
C2 Yb1 N1 C32 134.9(3)
C15 Yb1 N1 C32 -72.2(3)
C1 Yb1 N1 C32 109.7(4)
C14 Yb1 N1 C32 -97.0(3)
N2 Yb1 N1 C21 177.2(5)
CT02 Yb1 N1 C21 74.5(4)
CT01 Yb1 N1 C21 -80.3(4)
C11 Yb1 N1 C21 92.8(5)
C12 Yb1 N1 C21 54.2(5)
C13 Yb1 N1 C21 48.7(5)
C3 Yb1 N1 C21 -66.6(5)
C4 Yb1 N1 C21 -97.9(5)
C5 Yb1 N1 C21 -107.4(4)
C2 Yb1 N1 C21 -52.2(5)
C15 Yb1 N1 C21 100.7(5)
C1 Yb1 N1 C21 -77.3(5)
C14 Yb1 N1 C21 75.9(5)
N1 Yb1 N2 C31 -4.3(3)
CT02 Yb1 N2 C31 96.9(3)
CT01 Yb1 N2 C31 -108.0(3)
C11 Yb1 N2 C31 122.7(3)
C12 Yb1 N2 C31 116.7(3)
C13 Yb1 N2 C31 76.9(4)
C3 Yb1 N2 C31 -80.3(3)
C4 Yb1 N2 C31 -92.9(3)
C5 Yb1 N2 C31 -123.6(3)
C2 Yb1 N2 C31 -107.4(4)
C15 Yb1 N2 C31 97.2(4)
C1 Yb1 N2 C31 -135.4(3)
C14 Yb1 N2 C31 71.2(3)
N1 Yb1 N2 C30 -179.0(5)
CT02 Yb1 N2 C30 -77.9(4)
CT01 Yb1 N2 C30 77.2(4)
C11 Yb1 N2 C30 -52.1(5)
C12 Yb1 N2 C30 -58.1(5)
C13 Yb1 N2 C30 -97.9(5)
C3 Yb1 N2 C30 105.0(5)
C4 Yb1 N2 C30 92.3(5)
C5 Yb1 N2 C30 61.7(5)
C2 Yb1 N2 C30 77.8(5)
C15 Yb1 N2 C30 -77.5(5)
C1 Yb1 N2 C30 49.8(5)
C14 Yb1 N2 C30 -103.6(5)
C30 N2 C31 C27 -0.1(7)
Yb1 N2 C31 C27 -175.4(3)
C30 N2 C31 C32 179.2(4)
Yb1 N2 C31 C32 3.9(5)
C30 N2 C31 Yb1 175.3(6)
N1 Yb1 C31 N2 174.6(4)
CT02 Yb1 C31 N2 -90.3(3)
CT01 Yb1 C31 N2 80.1(3)
C11 Yb1 C31 N2 -61.8(3)
C12 Yb1 C31 N2 -82.4(4)
C13 Yb1 C31 N2 -117.6(3)
C3 Yb1 C31 N2 108.0(3)
C4 Yb1 C31 N2 85.1(3)
C5 Yb1 C31 N2 57.1(3)
C2 Yb1 C31 N2 95.7(4)
C15 Yb1 C31 N2 -79.4(3)
C1 Yb1 C31 N2 55.2(4)
C14 Yb1 C31 N2 -110.0(3)
N1 Yb1 C31 C27 -171.9(11)
N2 Yb1 C31 C27 13.5(10)
CT02 Yb1 C31 C27 -76.8(11)
CT01 Yb1 C31 C27 93.6(11)
C11 Yb1 C31 C27 -48.2(11)
C12 Yb1 C31 C27 -68.8(11)
C13 Yb1 C31 C27 -104.1(11)
C3 Yb1 C31 C27 121.5(11)
C4 Yb1 C31 C27 98.6(11)
C5 Yb1 C31 C27 70.6(11)
C2 Yb1 C31 C27 109.2(11)
C15 Yb1 C31 C27 -65.9(11)
C1 Yb1 C31 C27 68.7(11)
C14 Yb1 C31 C27 -96.5(11)
N1 Yb1 C31 C32 -1.9(2)
N2 Yb1 C31 C32 -176.5(5)
CT02 Yb1 C31 C32 93.2(2)
CT01 Yb1 C31 C32 -96.4(2)
C11 Yb1 C31 C32 121.7(3)
C12 Yb1 C31 C32 101.1(3)
C13 Yb1 C31 C32 65.9(3)
C3 Yb1 C31 C32 -68.5(3)
C4 Yb1 C31 C32 -91.4(3)
C5 Yb1 C31 C32 -119.4(3)
C2 Yb1 C31 C32 -80.8(4)
C15 Yb1 C31 C32 104.1(3)
C1 Yb1 C31 C32 -121.3(3)
C14 Yb1 C31 C32 73.5(3)
C21 N1 C32 C24 1.4(7)
Yb1 N1 C32 C24 175.1(3)
C21 N1 C32 C31 -177.7(4)
Yb1 N1 C32 C31 -4.0(5)
C21 N1 C32 Yb1 -173.7(6)
N2 C31 C32 N1 0.1(6)
C27 C31 C32 N1 179.4(4)
Yb1 C31 C32 N1 2.7(3)
N2 C31 C32 C24 -179.0(4)
C27 C31 C32 C24 0.3(6)
Yb1 C31 C32 C24 -176.4(4)
N2 C31 C32 Yb1 -2.6(3)
C27 C31 C32 Yb1 176.7(4)
N2 Yb1 C32 N1 -174.6(4)
CT02 Yb1 C32 N1 88.3(3)
CT01 Yb1 C32 N1 -81.6(3)
C11 Yb1 C32 N1 114.6(3)
C12 Yb1 C32 N1 79.1(4)
C13 Yb1 C32 N1 59.5(3)
C3 Yb1 C32 N1 -59.8(3)
C4 Yb1 C32 N1 -89.5(3)
C5 Yb1 C32 N1 -109.8(3)
C2 Yb1 C32 N1 -55.0(4)
C15 Yb1 C32 N1 109.2(3)
C1 Yb1 C32 N1 -94.0(4)
C14 Yb1 C32 N1 79.1(3)
N1 Yb1 C32 C24 -14.5(10)
N2 Yb1 C32 C24 170.9(11)
CT02 Yb1 C32 C24 73.9(11)
CT01 Yb1 C32 C24 -96.1(11)
C11 Yb1 C32 C24 100.1(11)
C12 Yb1 C32 C24 64.6(11)
C13 Yb1 C32 C24 45.0(11)
C3 Yb1 C32 C24 -74.2(11)
C4 Yb1 C32 C24 -104.0(11)
C5 Yb1 C32 C24 -124.2(11)
C2 Yb1 C32 C24 -69.5(11)
C15 Yb1 C32 C24 94.7(11)
C1 Yb1 C32 C24 -108.5(11)
C14 Yb1 C32 C24 64.6(11)
N1 Yb1 C32 C31 176.4(4)
N2 Yb1 C32 C31 1.8(2)
CT02 Yb1 C32 C31 -95.3(2)
CT01 Yb1 C32 C31 94.8(2)
C11 Yb1 C32 C31 -69.1(3)
C12 Yb1 C32 C31 -104.5(3)
C13 Yb1 C32 C31 -124.2(3)
C3 Yb1 C32 C31 116.6(3)
C4 Yb1 C32 C31 86.9(3)
C5 Yb1 C32 C31 66.6(3)
C2 Yb1 C32 C31 121.3(3)
C15 Yb1 C32 C31 -74.4(3)
C1 Yb1 C32 C31 82.4(4)
C14 Yb1 C32 C31 -104.5(3)
N1 Yb1 C13 CT02 115.2(2)
N2 Yb1 C13 CT02 45.0(3)
CT01 Yb1 C13 CT02 -129.24(19)
C11 Yb1 C13 CT02 -19.9(2)
C12 Yb1 C13 CT02 -56.2(3)
C3 Yb1 C13 CT02 -158.3(2)
C4 Yb1 C13 CT02 -153.6(3)
C5 Yb1 C13 CT02 -100.8(3)
C2 Yb1 C13 CT02 -131.8(3)
C15 Yb1 C13 CT02 19.2(3)
C1 Yb1 C13 CT02 -103.2(3)
C14 Yb1 C13 CT02 56.0(3)
N1 Yb1 C13 C12 171.4(3)
N2 Yb1 C13 C12 101.2(3)
CT02 Yb1 C13 C12 56.2(3)
CT01 Yb1 C13 C12 -73.0(3)
C11 Yb1 C13 C12 36.3(3)
C3 Yb1 C13 C12 -102.1(3)
C4 Yb1 C13 C12 -97.4(4)
C5 Yb1 C13 C12 -44.6(4)
C2 Yb1 C13 C12 -75.6(4)
C15 Yb1 C13 C12 75.4(4)
C1 Yb1 C13 C12 -47.0(4)
C14 Yb1 C13 C12 112.2(5)
N1 Yb1 C13 C14 59.1(3)
N2 Yb1 C13 C14 -11.0(4)
CT02 Yb1 C13 C14 -56.0(3)
CT01 Yb1 C13 C14 174.7(3)
C11 Yb1 C13 C14 -76.0(4)
C12 Yb1 C13 C14 -112.2(5)
C3 Yb1 C13 C14 145.7(3)
C4 Yb1 C13 C14 150.3(4)
C5 Yb1 C13 C14 -156.8(3)
C2 Yb1 C13 C14 172.2(4)
C15 Yb1 C13 C14 -36.8(4)
C1 Yb1 C13 C14 -159.2(4)
N1 Yb1 C13 C18 -65.1(5)
N2 Yb1 C13 C18 -135.3(5)
CT02 Yb1 C13 C18 179.7(7)
CT01 Yb1 C13 C18 50.4(6)
C11 Yb1 C13 C18 159.8(6)
C12 Yb1 C13 C18 123.5(7)
C3 Yb1 C13 C18 21.4(6)
C4 Yb1 C13 C18 26.0(7)
C5 Yb1 C13 C18 78.9(6)
C2 Yb1 C13 C18 47.9(6)
C15 Yb1 C13 C18 -161.1(6)
C1 Yb1 C13 C18 76.5(6)
C14 Yb1 C13 C18 -124.3(7)
N1 C32 C24 C25 -178.0(4)
C31 C32 C24 C25 1.0(7)
Yb1 C32 C24 C25 -166.8(8)
N1 C32 C24 C23 0.4(7)
C31 C32 C24 C23 179.5(5)
Yb1 C32 C24 C23 11.6(14)
N2 C31 C27 C26 178.3(4)
C32 C31 C27 C26 -1.0(7)
Yb1 C31 C27 C26 167.8(8)
N2 C31 C27 C28 -2.4(7)
C32 C31 C27 C28 178.3(4)
Yb1 C31 C27 C28 -12.9(13)
N1 Yb1 C5 CT01 77.5(4)
N2 Yb1 C5 CT01 144.6(4)
CT02 Yb1 C5 CT01 -105.2(3)
C11 Yb1 C5 CT01 -120.0(3)
C12 Yb1 C5 CT01 -85.8(4)
C13 Yb1 C5 CT01 -61.9(5)
C3 Yb1 C5 CT01 19.8(3)
C4 Yb1 C5 CT01 58.6(3)
C2 Yb1 C5 CT01 -20.2(3)
C15 Yb1 C5 CT01 -145.4(3)
C1 Yb1 C5 CT01 -57.4(4)
C14 Yb1 C5 CT01 -115.1(6)
N1 Yb1 C5 C1 134.9(4)
N2 Yb1 C5 C1 -158.1(4)
CT02 Yb1 C5 C1 -47.8(5)
CT01 Yb1 C5 C1 57.4(4)
C11 Yb1 C5 C1 -62.6(4)
C12 Yb1 C5 C1 -28.4(5)
C13 Yb1 C5 C1 -4.5(6)
C3 Yb1 C5 C1 77.1(4)
C4 Yb1 C5 C1 116.0(5)
C2 Yb1 C5 C1 37.1(4)
C15 Yb1 C5 C1 -88.1(4)
C14 Yb1 C5 C1 -57.7(8)
N1 Yb1 C5 C4 18.9(4)
N2 Yb1 C5 C4 86.0(4)
CT02 Yb1 C5 C4 -163.8(3)
CT01 Yb1 C5 C4 -58.6(3)
C11 Yb1 C5 C4 -178.6(3)
C12 Yb1 C5 C4 -144.4(3)
C13 Yb1 C5 C4 -120.5(4)
C3 Yb1 C5 C4 -38.9(4)
C2 Yb1 C5 C4 -78.9(4)
C15 Yb1 C5 C4 155.9(3)
C1 Yb1 C5 C4 -116.0(5)
C14 Yb1 C5 C4 -173.7(6)
N1 Yb1 C5 C10 -102.2(9)
N2 Yb1 C5 C10 -35.1(9)
CT02 Yb1 C5 C10 75.2(9)
CT01 Yb1 C5 C10 -179.7(11)
C11 Yb1 C5 C10 60.3(9)
C12 Yb1 C5 C10 94.5(9)
C13 Yb1 C5 C10 118.5(8)
C3 Yb1 C5 C10 -159.9(10)
C4 Yb1 C5 C10 -121.1(10)
C2 Yb1 C5 C10 160.1(10)
C15 Yb1 C5 C10 34.9(10)
C1 Yb1 C5 C10 123.0(10)
C14 Yb1 C5 C10 65.2(12)
C12 C13 C14 CT02 -1.2(3)
C18 C13 C14 CT02 -176.2(6)
Yb1 C13 C14 CT02 67.17(19)
CT02 C13 C14 C15 -0.9(4)
C12 C13 C14 C15 -2.1(6)
C18 C13 C14 C15 -177.1(5)
Yb1 C13 C14 C15 66.3(4)
CT02 C13 C14 C19 172.2(7)
C12 C13 C14 C19 170.9(6)
C18 C13 C14 C19 -4.1(10)
Yb1 C13 C14 C19 -120.7(7)
CT02 C13 C14 Yb1 -67.17(19)
C12 C13 C14 Yb1 -68.4(3)
C18 C13 C14 Yb1 116.6(6)
N1 Yb1 C14 CT02 -176.9(3)
N2 Yb1 C14 CT02 113.5(3)
CT01 Yb1 C14 CT02 -68.5(5)
C11 Yb1 C14 CT02 20.3(2)
C12 Yb1 C14 CT02 -19.7(2)
C13 Yb1 C14 CT02 -57.8(3)
C3 Yb1 C14 CT02 -108.9(4)
C4 Yb1 C14 CT02 -153.6(5)
C5 Yb1 C14 CT02 14.6(9)
C2 Yb1 C14 CT02 -67.9(4)
C15 Yb1 C14 CT02 56.6(4)
C1 Yb1 C14 CT02 -26.9(5)
N1 Yb1 C14 C15 126.4(4)
N2 Yb1 C14 C15 56.9(4)
CT02 Yb1 C14 C15 -56.6(4)
CT01 Yb1 C14 C15 -125.2(4)
C11 Yb1 C14 C15 -36.3(3)
C12 Yb1 C14 C15 -76.3(4)
C13 Yb1 C14 C15 -114.4(5)
C3 Yb1 C14 C15 -165.5(4)
C4 Yb1 C14 C15 149.7(6)
C5 Yb1 C14 C15 -42.1(8)
C2 Yb1 C14 C15 -124.5(4)
C1 Yb1 C14 C15 -83.6(5)
N1 Yb1 C14 C13 -119.2(4)
N2 Yb1 C14 C13 171.3(3)
CT02 Yb1 C14 C13 57.8(3)
CT01 Yb1 C14 C13 -10.8(6)
C11 Yb1 C14 C13 78.1(4)
C12 Yb1 C14 C13 38.1(3)
C3 Yb1 C14 C13 -51.1(5)
C4 Yb1 C14 C13 -95.8(6)
C5 Yb1 C14 C13 72.4(8)
C2 Yb1 C14 C13 -10.1(5)
C15 Yb1 C14 C13 114.4(5)
C1 Yb1 C14 C13 30.8(5)
N1 Yb1 C14 C19 5.3(6)
N2 Yb1 C14 C19 -64.3(6)
CT02 Yb1 C14 C19 -177.8(8)
CT01 Yb1 C14 C19 113.7(6)
C11 Yb1 C14 C19 -157.4(7)
C12 Yb1 C14 C19 162.5(7)
C13 Yb1 C14 C19 124.5(8)
C3 Yb1 C14 C19 73.4(7)
C4 Yb1 C14 C19 28.6(10)
C5 Yb1 C14 C19 -163.2(7)
C2 Yb1 C14 C19 114.4(7)
C15 Yb1 C14 C19 -121.1(8)
C1 Yb1 C14 C19 155.3(6)
C32 C24 C25 C26 -1.7(7)
C23 C24 C25 C26 179.9(5)
C14 C13 C12 CT02 1.2(3)
C18 C13 C12 CT02 176.2(6)
Yb1 C13 C12 CT02 -67.94(19)
CT02 C13 C12 C11 1.1(4)
C14 C13 C12 C11 2.3(6)
C18 C13 C12 C11 177.3(5)
Yb1 C13 C12 C11 -66.9(4)
CT02 C13 C12 C17 -166.7(6)
C14 C13 C12 C17 -165.5(5)
C18 C13 C12 C17 9.5(9)
Yb1 C13 C12 C17 125.3(6)
CT02 C13 C12 Yb1 67.94(19)
C14 C13 C12 Yb1 69.2(4)
C18 C13 C12 Yb1 -115.8(6)
N1 Yb1 C12 CT02 47.4(3)
N2 Yb1 C12 CT02 -45.6(3)
CT01 Yb1 C12 CT02 -179.4(2)
C11 Yb1 C12 CT02 -57.3(4)
C13 Yb1 C12 CT02 58.0(3)
C3 Yb1 C12 CT02 152.1(2)
C4 Yb1 C12 CT02 -177.7(2)
C5 Yb1 C12 CT02 -151.0(2)
C2 Yb1 C12 CT02 164.6(3)
C15 Yb1 C12 CT02 -20.6(3)
C1 Yb1 C12 CT02 -164.9(3)
C14 Yb1 C12 CT02 19.7(2)
N1 Yb1 C12 C11 104.7(4)
N2 Yb1 C12 C11 11.7(4)
CT02 Yb1 C12 C11 57.3(4)
CT01 Yb1 C12 C11 -122.1(3)
C13 Yb1 C12 C11 115.3(5)
C3 Yb1 C12 C11 -150.7(3)
C4 Yb1 C12 C11 -120.4(4)
C5 Yb1 C12 C11 -93.7(4)
C2 Yb1 C12 C11 -138.1(4)
C15 Yb1 C12 C11 36.7(3)
C1 Yb1 C12 C11 -107.7(4)
C14 Yb1 C12 C11 77.0(4)
N1 Yb1 C12 C13 -10.6(4)
N2 Yb1 C12 C13 -103.6(3)
CT02 Yb1 C12 C13 -58.0(3)
CT01 Yb1 C12 C13 122.6(3)
C11 Yb1 C12 C13 -115.3(5)
C3 Yb1 C12 C13 94.1(3)
C4 Yb1 C12 C13 124.3(3)
C5 Yb1 C12 C13 151.0(3)
C2 Yb1 C12 C13 106.6(4)
C15 Yb1 C12 C13 -78.6(4)
C1 Yb1 C12 C13 137.1(4)
C14 Yb1 C12 C13 -38.3(3)
N1 Yb1 C12 C17 -133.9(6)
N2 Yb1 C12 C17 133.0(6)
CT02 Yb1 C12 C17 178.6(8)
CT01 Yb1 C12 C17 -0.7(7)
C11 Yb1 C12 C17 121.3(8)
C13 Yb1 C12 C17 -123.4(8)
C3 Yb1 C12 C17 -29.3(7)
C4 Yb1 C12 C17 1.0(8)
C5 Yb1 C12 C17 27.6(7)
C2 Yb1 C12 C17 -16.8(7)
C15 Yb1 C12 C17 158.0(7)
C1 Yb1 C12 C17 13.7(7)
C14 Yb1 C12 C17 -161.7(7)
N1 Yb1 C3 CT01 -149.8(4)
N2 Yb1 C3 CT01 -82.2(4)
CT02 Yb1 C3 CT01 102.0(3)
C11 Yb1 C3 CT01 58.0(5)
C12 Yb1 C3 CT01 82.6(4)
C13 Yb1 C3 CT01 117.6(3)
C4 Yb1 C3 CT01 -57.5(3)
C5 Yb1 C3 CT01 -19.5(3)
C2 Yb1 C3 CT01 57.3(4)
C15 Yb1 C3 CT01 108.9(9)
C1 Yb1 C3 CT01 20.2(3)
C14 Yb1 C3 CT01 144.3(3)
N1 Yb1 C3 C2 153.0(4)
N2 Yb1 C3 C2 -139.5(4)
CT02 Yb1 C3 C2 44.8(4)
CT01 Yb1 C3 C2 -57.3(4)
C11 Yb1 C3 C2 0.7(5)
C12 Yb1 C3 C2 25.3(4)
C13 Yb1 C3 C2 60.3(4)
C4 Yb1 C3 C2 -114.7(5)
C5 Yb1 C3 C2 -76.8(4)
C15 Yb1 C3 C2 51.6(10)
C1 Yb1 C3 C2 -37.0(4)
C14 Yb1 C3 C2 87.1(4)
N1 Yb1 C3 C4 -92.3(4)
N2 Yb1 C3 C4 -24.7(4)
CT02 Yb1 C3 C4 159.5(3)
CT01 Yb1 C3 C4 57.5(3)
C11 Yb1 C3 C4 115.4(4)
C12 Yb1 C3 C4 140.1(4)
C13 Yb1 C3 C4 175.1(3)
C5 Yb1 C3 C4 38.0(3)
C2 Yb1 C3 C4 114.7(5)
C15 Yb1 C3 C4 166.3(8)
C1 Yb1 C3 C4 77.7(4)
C14 Yb1 C3 C4 -158.2(3)
N1 Yb1 C3 C8 29.8(9)
N2 Yb1 C3 C8 97.4(9)
CT02 Yb1 C3 C8 -78.4(10)
CT01 Yb1 C3 C8 179.6(12)
C11 Yb1 C3 C8 -122.4(9)
C12 Yb1 C3 C8 -97.8(9)
C13 Yb1 C3 C8 -62.8(10)
C4 Yb1 C3 C8 122.1(11)
C5 Yb1 C3 C8 160.1(10)
C2 Yb1 C3 C8 -123.1(11)
C15 Yb1 C3 C8 -71.5(14)
C1 Yb1 C3 C8 -160.2(10)
C14 Yb1 C3 C8 -36.1(11)
C13 C14 C15 CT02 0.9(4)
C19 C14 C15 CT02 -172.4(7)
Yb1 C14 C15 CT02 66.8(2)
CT02 C14 C15 C11 0.3(4)
C13 C14 C15 C11 1.1(6)
C19 C14 C15 C11 -172.2(6)
Yb1 C14 C15 C11 67.0(4)
CT02 C14 C15 C20 173.7(7)
C13 C14 C15 C20 174.6(6)
C19 C14 C15 C20 1.3(10)
Yb1 C14 C15 C20 -119.5(6)
CT02 C14 C15 Yb1 -66.8(2)
C13 C14 C15 Yb1 -65.9(4)
C19 C14 C15 Yb1 120.8(6)
N1 Yb1 C15 CT02 -109.6(3)
N2 Yb1 C15 CT02 -179.3(4)
CT01 Yb1 C15 CT02 72.6(5)
C11 Yb1 C15 CT02 57.9(3)
C12 Yb1 C15 CT02 20.7(3)
C13 Yb1 C15 CT02 -19.7(3)
C3 Yb1 C15 CT02 -9.7(12)
C4 Yb1 C15 CT02 148.2(4)
C5 Yb1 C15 CT02 108.5(4)
C2 Yb1 C15 CT02 28.9(6)
C1 Yb1 C15 CT02 68.6(4)
C14 Yb1 C15 CT02 -56.9(3)
N1 Yb1 C15 C11 -167.5(3)
N2 Yb1 C15 C11 122.8(4)
CT02 Yb1 C15 C11 -57.9(3)
CT01 Yb1 C15 C11 14.7(5)
C12 Yb1 C15 C11 -37.2(3)
C13 Yb1 C15 C11 -77.6(3)
C3 Yb1 C15 C11 -67.5(11)
C4 Yb1 C15 C11 90.3(6)
C5 Yb1 C15 C11 50.6(4)
C2 Yb1 C15 C11 -29.0(5)
C1 Yb1 C15 C11 10.7(5)
C14 Yb1 C15 C11 -114.8(5)
N1 Yb1 C15 C14 -52.7(3)
N2 Yb1 C15 C14 -122.3(4)
CT02 Yb1 C15 C14 56.9(3)
CT01 Yb1 C15 C14 129.5(3)
C11 Yb1 C15 C14 114.8(5)
C12 Yb1 C15 C14 77.6(3)
C13 Yb1 C15 C14 37.2(3)
C3 Yb1 C15 C14 47.3(11)
C4 Yb1 C15 C14 -154.9(5)
C5 Yb1 C15 C14 165.5(3)
C2 Yb1 C15 C14 85.8(5)
C1 Yb1 C15 C14 125.5(4)
N1 Yb1 C15 C20 67.8(7)
N2 Yb1 C15 C20 -1.9(7)
CT02 Yb1 C15 C20 177.4(10)
CT01 Yb1 C15 C20 -110.0(7)
C11 Yb1 C15 C20 -124.7(9)
C12 Yb1 C15 C20 -161.9(8)
C13 Yb1 C15 C20 157.7(8)
C3 Yb1 C15 C20 167.8(9)
C4 Yb1 C15 C20 -34.4(11)
C5 Yb1 C15 C20 -74.1(8)
C2 Yb1 C15 C20 -153.7(7)
C1 Yb1 C15 C20 -114.0(8)
C14 Yb1 C15 C20 120.5(9)
C1 C5 C4 CT01 0.3(4)
C10 C5 C4 CT01 -172.0(7)
Yb1 C5 C4 CT01 67.9(2)
CT01 C5 C4 C3 0.3(3)
C1 C5 C4 C3 0.6(6)
C10 C5 C4 C3 -171.8(5)
Yb1 C5 C4 C3 68.2(4)
CT01 C5 C4 C9 176.9(7)
C1 C5 C4 C9 177.2(6)
C10 C5 C4 C9 4.9(9)
Yb1 C5 C4 C9 -115.1(6)
CT01 C5 C4 Yb1 -67.9(2)
C1 C5 C4 Yb1 -67.7(4)
C10 C5 C4 Yb1 120.0(6)
C2 C3 C4 CT01 -0.4(3)
C8 C3 C4 CT01 172.9(7)
Yb1 C3 C4 CT01 -68.3(2)
CT01 C3 C4 C5 -0.3(3)
C2 C3 C4 C5 -0.7(6)
C8 C3 C4 C5 172.6(6)
Yb1 C3 C4 C5 -68.6(4)
CT01 C3 C4 C9 -177.0(6)
C2 C3 C4 C9 -177.4(6)
C8 C3 C4 C9 -4.1(9)
Yb1 C3 C4 C9 114.7(6)
CT01 C3 C4 Yb1 68.3(2)
C2 C3 C4 Yb1 67.9(4)
C8 C3 C4 Yb1 -118.8(6)
N1 Yb1 C4 CT01 141.2(3)
N2 Yb1 C4 CT01 -147.0(3)
CT02 Yb1 C4 CT01 -7.8(8)
C11 Yb1 C4 CT01 -53.5(5)
C12 Yb1 C4 CT01 -3.5(5)
C13 Yb1 C4 CT01 47.7(5)
C3 Yb1 C4 CT01 55.8(4)
C5 Yb1 C4 CT01 -55.8(3)
C2 Yb1 C4 CT01 19.5(3)
C15 Yb1 C4 CT01 -114.9(6)
C1 Yb1 C4 CT01 -20.0(3)
C14 Yb1 C4 CT01 118.3(6)
N1 Yb1 C4 C5 -163.1(4)
N2 Yb1 C4 C5 -91.3(4)
CT02 Yb1 C4 C5 48.0(8)
CT01 Yb1 C4 C5 55.8(3)
C11 Yb1 C4 C5 2.2(5)
C12 Yb1 C4 C5 52.3(5)
C13 Yb1 C4 C5 103.5(5)
C3 Yb1 C4 C5 111.5(5)
C2 Yb1 C4 C5 75.3(4)
C15 Yb1 C4 C5 -59.1(7)
C1 Yb1 C4 C5 35.8(4)
C14 Yb1 C4 C5 174.1(5)
N1 Yb1 C4 C3 85.4(4)
N2 Yb1 C4 C3 157.2(4)
CT02 Yb1 C4 C3 -63.5(8)
CT01 Yb1 C4 C3 -55.8(4)
C11 Yb1 C4 C3 -109.3(5)
C12 Yb1 C4 C3 -59.3(5)
C13 Yb1 C4 C3 -8.1(6)
C5 Yb1 C4 C3 -111.5(5)
C2 Yb1 C4 C3 -36.2(4)
C15 Yb1 C4 C3 -170.7(6)
C1 Yb1 C4 C3 -75.8(4)
C14 Yb1 C4 C3 62.5(7)
N1 Yb1 C4 C9 -38.3(8)
N2 Yb1 C4 C9 33.5(8)
CT02 Yb1 C4 C9 172.8(7)
CT01 Yb1 C4 C9 -179.4(9)
C11 Yb1 C4 C9 127.0(8)
C12 Yb1 C4 C9 177.1(7)
C13 Yb1 C4 C9 -131.7(7)
C3 Yb1 C4 C9 -123.7(9)
C5 Yb1 C4 C9 124.8(9)
C2 Yb1 C4 C9 -159.9(9)
C15 Yb1 C4 C9 65.7(10)
C1 Yb1 C4 C9 160.6(9)
C14 Yb1 C4 C9 -61.1(10)
C24 C25 C26 C27 1.0(8)
C31 C27 C26 C25 0.4(8)
C28 C27 C26 C25 -178.9(5)
C4 C5 C1 CT01 -0.3(4)
C10 C5 C1 CT01 171.9(7)
Yb1 C5 C1 CT01 -67.7(2)
CT01 C5 C1 C2 0.1(4)
C4 C5 C1 C2 -0.2(7)
C10 C5 C1 C2 172.0(6)
Yb1 C5 C1 C2 -67.6(4)
CT01 C5 C1 C6 -168.7(7)
C4 C5 C1 C6 -169.0(6)
C10 C5 C1 C6 3.2(10)
Yb1 C5 C1 C6 123.7(6)
CT01 C5 C1 Yb1 67.7(2)
C4 C5 C1 Yb1 67.4(4)
C10 C5 C1 Yb1 -120.4(6)
N1 Yb1 C1 CT01 -6.3(6)
N2 Yb1 C1 CT01 80.6(4)
CT02 Yb1 C1 CT01 -156.2(3)
C11 Yb1 C1 CT01 -178.4(4)
C12 Yb1 C1 CT01 -148.7(4)
C13 Yb1 C1 CT01 -126.4(4)
C3 Yb1 C1 CT01 -20.3(3)
C4 Yb1 C1 CT01 20.5(3)
C5 Yb1 C1 CT01 56.6(4)
C2 Yb1 C1 CT01 -57.4(4)
C15 Yb1 C1 CT01 176.1(3)
C14 Yb1 C1 CT01 -143.1(3)
N1 Yb1 C1 C5 -62.9(5)
N2 Yb1 C1 C5 24.0(5)
CT02 Yb1 C1 C5 147.2(3)
CT01 Yb1 C1 C5 -56.6(4)
C11 Yb1 C1 C5 125.0(4)
C12 Yb1 C1 C5 154.7(4)
C13 Yb1 C1 C5 177.0(4)
C3 Yb1 C1 C5 -76.9(4)
C4 Yb1 C1 C5 -36.1(3)
C2 Yb1 C1 C5 -113.9(6)
C15 Yb1 C1 C5 119.6(4)
C14 Yb1 C1 C5 160.3(3)
N1 Yb1 C1 C2 51.0(6)
N2 Yb1 C1 C2 137.9(4)
CT02 Yb1 C1 C2 -98.8(4)
CT01 Yb1 C1 C2 57.4(4)
C11 Yb1 C1 C2 -121.0(4)
C12 Yb1 C1 C2 -91.4(5)
C13 Yb1 C1 C2 -69.1(5)
C3 Yb1 C1 C2 37.0(4)
C4 Yb1 C1 C2 77.8(4)
C5 Yb1 C1 C2 113.9(6)
C15 Yb1 C1 C2 -126.5(4)
C14 Yb1 C1 C2 -85.7(5)
N1 Yb1 C1 C6 177.2(9)
N2 Yb1 C1 C6 -95.9(10)
CT02 Yb1 C1 C6 27.4(10)
CT01 Yb1 C1 C6 -176.4(13)
C11 Yb1 C1 C6 5.2(10)
C12 Yb1 C1 C6 34.8(10)
C13 Yb1 C1 C6 57.2(10)
C3 Yb1 C1 C6 163.3(11)
C4 Yb1 C1 C6 -156.0(11)
C5 Yb1 C1 C6 -119.9(12)
C2 Yb1 C1 C6 126.2(12)
C15 Yb1 C1 C6 -0.3(11)
C14 Yb1 C1 C6 40.5(11)
C4 C3 C2 CT01 0.4(3)
C8 C3 C2 CT01 -172.8(7)
Yb1 C3 C2 CT01 68.0(2)
CT01 C3 C2 C1 0.2(4)
C4 C3 C2 C1 0.6(6)
C8 C3 C2 C1 -172.7(6)
Yb1 C3 C2 C1 68.2(4)
CT01 C3 C2 C7 169.6(7)
C4 C3 C2 C7 170.0(5)
C8 C3 C2 C7 -3.2(10)
Yb1 C3 C2 C7 -122.4(6)
CT01 C3 C2 Yb1 -68.0(2)
C4 C3 C2 Yb1 -67.6(4)
C8 C3 C2 Yb1 119.1(6)
C5 C1 C2 CT01 -0.1(4)
C6 C1 C2 CT01 167.9(7)
Yb1 C1 C2 CT01 -67.6(2)
CT01 C1 C2 C3 -0.2(4)
C5 C1 C2 C3 -0.2(7)
C6 C1 C2 C3 167.8(6)
Yb1 C1 C2 C3 -67.8(4)
CT01 C1 C2 C7 -169.0(7)
C5 C1 C2 C7 -169.0(6)
C6 C1 C2 C7 -1.0(11)
Yb1 C1 C2 C7 123.4(6)
CT01 C1 C2 Yb1 67.6(2)
C5 C1 C2 Yb1 67.6(4)
C6 C1 C2 Yb1 -124.4(6)
N1 Yb1 C2 CT01 -86.3(4)
N2 Yb1 C2 CT01 -1.2(6)
CT02 Yb1 C2 CT01 152.8(3)
C11 Yb1 C2 CT01 123.4(4)
C12 Yb1 C2 CT01 145.1(4)
C13 Yb1 C2 CT01 175.3(4)
C3 Yb1 C2 CT01 -57.1(4)
C4 Yb1 C2 CT01 -19.9(3)
C5 Yb1 C2 CT01 19.9(3)
C15 Yb1 C2 CT01 138.8(3)
C1 Yb1 C2 CT01 56.9(4)
C14 Yb1 C2 CT01 -179.4(3)
N1 Yb1 C2 C3 -29.2(4)
N2 Yb1 C2 C3 55.9(5)
CT02 Yb1 C2 C3 -150.1(3)
CT01 Yb1 C2 C3 57.1(4)
C11 Yb1 C2 C3 -179.6(4)
C12 Yb1 C2 C3 -157.8(4)
C13 Yb1 C2 C3 -127.6(4)
C4 Yb1 C2 C3 37.2(3)
C5 Yb1 C2 C3 77.0(4)
C15 Yb1 C2 C3 -164.1(3)
C1 Yb1 C2 C3 113.9(5)
C14 Yb1 C2 C3 -122.3(4)
N1 Yb1 C2 C1 -143.2(4)
N2 Yb1 C2 C1 -58.1(6)
CT02 Yb1 C2 C1 96.0(4)
CT01 Yb1 C2 C1 -56.9(4)
C11 Yb1 C2 C1 66.5(4)
C12 Yb1 C2 C1 88.3(4)
C13 Yb1 C2 C1 118.5(4)
C3 Yb1 C2 C1 -113.9(5)
C4 Yb1 C2 C1 -76.7(4)
C5 Yb1 C2 C1 -36.9(4)
C15 Yb1 C2 C1 81.9(5)
C14 Yb1 C2 C1 123.8(4)
N1 Yb1 C2 C7 90.8(10)
N2 Yb1 C2 C7 175.9(9)
CT02 Yb1 C2 C7 -30.1(10)
CT01 Yb1 C2 C7 177.1(13)
C11 Yb1 C2 C7 -59.5(10)
C12 Yb1 C2 C7 -37.8(10)
C13 Yb1 C2 C7 -7.6(10)
C3 Yb1 C2 C7 120.0(12)
C4 Yb1 C2 C7 157.2(11)
C5 Yb1 C2 C7 -163.0(11)
C15 Yb1 C2 C7 -44.1(11)
C1 Yb1 C2 C7 -126.0(12)
C14 Yb1 C2 C7 -2.3(11)
C14 C15 C11 CT02 -0.3(4)
C20 C15 C11 CT02 -173.4(7)
Yb1 C15 C11 CT02 67.6(2)
CT02 C15 C11 C12 0.6(4)
C14 C15 C11 C12 0.3(7)
C20 C15 C11 C12 -172.8(6)
Yb1 C15 C11 C12 68.1(4)
CT02 C15 C11 C16 175.9(7)
C14 C15 C11 C16 175.7(6)
C20 C15 C11 C16 2.5(10)
Yb1 C15 C11 C16 -116.5(6)
CT02 C15 C11 Yb1 -67.6(2)
C14 C15 C11 Yb1 -67.8(4)
C20 C15 C11 Yb1 119.0(6)
C13 C12 C11 CT02 -1.1(4)
C17 C12 C11 CT02 167.0(6)
Yb1 C12 C11 CT02 -68.0(2)
CT02 C12 C11 C15 -0.6(4)
C13 C12 C11 C15 -1.6(6)
C17 C12 C11 C15 166.4(5)
Yb1 C12 C11 C15 -68.6(4)
CT02 C12 C11 C16 -175.9(7)
C13 C12 C11 C16 -177.0(6)
C17 C12 C11 C16 -8.9(9)
Yb1 C12 C11 C16 116.1(6)
CT02 C12 C11 Yb1 68.0(2)
C13 C12 C11 Yb1 66.9(4)
C17 C12 C11 Yb1 -125.0(5)
N1 Yb1 C11 CT02 -41.7(4)
N2 Yb1 C11 CT02 -113.7(3)
CT01 Yb1 C11 CT02 130.3(3)
C12 Yb1 C11 CT02 57.0(3)
C13 Yb1 C11 CT02 20.3(2)
C3 Yb1 C11 CT02 102.8(4)
C4 Yb1 C11 CT02 156.9(3)
C5 Yb1 C11 CT02 158.1(3)
C2 Yb1 C11 CT02 103.2(3)
C15 Yb1 C11 CT02 -57.3(3)
C1 Yb1 C11 CT02 131.2(4)
C14 Yb1 C11 CT02 -20.3(3)
N1 Yb1 C11 C15 15.6(4)
N2 Yb1 C11 C15 -56.4(3)
CT02 Yb1 C11 C15 57.3(4)
CT01 Yb1 C11 C15 -172.4(3)
C12 Yb1 C11 C15 114.3(5)
C13 Yb1 C11 C15 77.6(4)
C3 Yb1 C11 C15 160.1(3)
C4 Yb1 C11 C15 -145.8(4)
C5 Yb1 C11 C15 -144.6(3)
C2 Yb1 C11 C15 160.5(3)
C1 Yb1 C11 C15 -171.5(4)
C14 Yb1 C11 C15 37.0(3)
N1 Yb1 C11 C12 -98.7(4)
N2 Yb1 C11 C12 -170.6(3)
CT02 Yb1 C11 C12 -57.0(3)
CT01 Yb1 C11 C12 73.3(3)
C13 Yb1 C11 C12 -36.7(3)
C3 Yb1 C11 C12 45.8(5)
C4 Yb1 C11 C12 99.9(4)
C5 Yb1 C11 C12 101.1(3)
C2 Yb1 C11 C12 46.2(4)
C15 Yb1 C11 C12 -114.3(5)
C1 Yb1 C11 C12 74.2(4)
C14 Yb1 C11 C12 -77.3(3)
N1 Yb1 C11 C16 138.3(6)
N2 Yb1 C11 C16 66.3(7)
CT02 Yb1 C11 C16 -180.0(9)
CT01 Yb1 C11 C16 -49.7(7)
C12 Yb1 C11 C16 -123.0(8)
C13 Yb1 C11 C16 -159.7(8)
C3 Yb1 C11 C16 -77.2(7)
C4 Yb1 C11 C16 -23.1(8)
C5 Yb1 C11 C16 -21.9(7)
C2 Yb1 C11 C16 -76.8(7)
C15 Yb1 C11 C16 122.7(8)
C1 Yb1 C11 C16 -48.8(7)
C14 Yb1 C11 C16 159.7(8)
C25 C24 C23 C22 179.6(6)
C32 C24 C23 C22 1.3(8)
C31 N2 C30 C29 7.2(9)
Yb1 N2 C30 C29 -178.0(5)
C32 N1 C21 C22 -5.3(9)
Yb1 N1 C21 C22 -178.2(5)
C26 C27 C28 C29 177.5(6)
C31 C27 C28 C29 -1.7(8)
N2 C30 C29 C28 -11.8(11)
C27 C28 C29 C30 8.5(10)
N1 C21 C22 C23 7.3(11)
C24 C23 C22 C21 -4.9(10)
C1 C5 CT01 C3 179.8(6)
C4 C5 CT01 C3 -0.6(7)
C10 C5 CT01 C3 88(8)
Yb1 C5 CT01 C3 -89.9(6)
C4 C5 CT01 C1 179.7(4)
C10 C5 CT01 C1 -92(8)
Yb1 C5 CT01 C1 90.4(3)
C1 C5 CT01 C2 -0.1(7)
C4 C5 CT01 C2 179.5(6)
C10 C5 CT01 C2 -92(8)
Yb1 C5 CT01 C2 90.2(6)
C1 C5 CT01 C4 -179.7(4)
C10 C5 CT01 C4 88(8)
Yb1 C5 CT01 C4 -89.3(3)
C1 C5 CT01 Yb1 -90.4(3)
C4 C5 CT01 Yb1 89.3(3)
C10 C5 CT01 Yb1 178(8)
C2 C3 CT01 C5 -179.9(6)
C4 C3 CT01 C5 0.6(7)
C8 C3 CT01 C5 -87(10)
Yb1 C3 CT01 C5 90.0(6)
C2 C3 CT01 C1 -0.3(7)
C4 C3 CT01 C1 -179.8(6)
C8 C3 CT01 C1 93(10)
Yb1 C3 CT01 C1 -90.3(6)
C4 C3 CT01 C2 -179.5(4)
C8 C3 CT01 C2 93(10)
Yb1 C3 CT01 C2 -90.0(3)
C2 C3 CT01 C4 179.5(4)
C8 C3 CT01 C4 -87(10)
Yb1 C3 CT01 C4 89.5(3)
C2 C3 CT01 Yb1 90.0(3)
C4 C3 CT01 Yb1 -89.5(3)
C8 C3 CT01 Yb1 -177(10)
C2 C1 CT01 C5 -179.9(4)
C6 C1 CT01 C5 73(6)
Yb1 C1 CT01 C5 -90.1(3)
C5 C1 CT01 C3 -179.8(6)
C2 C1 CT01 C3 0.3(7)
C6 C1 CT01 C3 -107(6)
Yb1 C1 CT01 C3 90.1(6)
C5 C1 CT01 C2 179.9(4)
C6 C1 CT01 C2 -107(6)
Yb1 C1 CT01 C2 89.8(3)
C5 C1 CT01 C4 0.5(7)
C2 C1 CT01 C4 -179.4(5)
C6 C1 CT01 C4 73(6)
Yb1 C1 CT01 C4 -89.6(5)
C5 C1 CT01 Yb1 90.1(3)
C2 C1 CT01 Yb1 -89.8(3)
C6 C1 CT01 Yb1 163(6)
C3 C2 CT01 C5 179.9(6)
C1 C2 CT01 C5 0.1(7)
C7 C2 CT01 C5 105(7)
Yb1 C2 CT01 C5 -90.3(6)
C1 C2 CT01 C3 -179.8(4)
C7 C2 CT01 C3 -75(7)
Yb1 C2 CT01 C3 89.7(3)
C3 C2 CT01 C1 179.8(4)
C7 C2 CT01 C1 105(7)
Yb1 C2 CT01 C1 -90.5(3)
C3 C2 CT01 C4 -0.8(7)
C1 C2 CT01 C4 179.4(5)
C7 C2 CT01 C4 -76(7)
Yb1 C2 CT01 C4 88.9(5)
C3 C2 CT01 Yb1 -89.7(3)
C1 C2 CT01 Yb1 90.5(3)
C7 C2 CT01 Yb1 -165(7)
C3 C4 CT01 C5 -179.7(4)
C9 C4 CT01 C5 -101(19)
Yb1 C4 CT01 C5 90.5(3)
C5 C4 CT01 C3 179.7(4)
C9 C4 CT01 C3 79(19)
Yb1 C4 CT01 C3 -89.9(3)
C5 C4 CT01 C1 -0.5(7)
C3 C4 CT01 C1 179.8(6)
C9 C4 CT01 C1 -101(19)
Yb1 C4 CT01 C1 89.9(5)
C5 C4 CT01 C2 -179.5(6)
C3 C4 CT01 C2 0.8(7)
C9 C4 CT01 C2 80(19)
Yb1 C4 CT01 C2 -89.1(5)
C5 C4 CT01 Yb1 -90.5(3)
C3 C4 CT01 Yb1 89.9(3)
C9 C4 CT01 Yb1 169(19)
N1 Yb1 CT01 C5 -112.8(4)
N2 Yb1 CT01 C5 -37.2(4)
CT02 Yb1 CT01 C5 105.4(4)
C11 Yb1 CT01 C5 73.9(4)
C12 Yb1 CT01 C5 105.8(4)
C13 Yb1 CT01 C5 138.1(4)
C3 Yb1 CT01 C5 -144.6(6)
C4 Yb1 CT01 C5 -71.7(5)
C2 Yb1 CT01 C5 143.7(6)
C15 Yb1 CT01 C5 64.9(5)
C1 Yb1 CT01 C5 72.0(5)
C14 Yb1 CT01 C5 144.9(5)
N1 Yb1 CT01 C3 31.8(4)
N2 Yb1 CT01 C3 107.4(4)
CT02 Yb1 CT01 C3 -110.0(4)
C11 Yb1 CT01 C3 -141.5(4)
C12 Yb1 CT01 C3 -109.6(4)
C13 Yb1 CT01 C3 -77.3(4)
C4 Yb1 CT01 C3 72.9(5)
C5 Yb1 CT01 C3 144.6(6)
C2 Yb1 CT01 C3 -71.7(5)
C15 Yb1 CT01 C3 -150.5(5)
C1 Yb1 CT01 C3 -143.4(6)
C14 Yb1 CT01 C3 -70.5(5)
N1 Yb1 CT01 C1 175.2(5)
N2 Yb1 CT01 C1 -109.1(5)
CT02 Yb1 CT01 C1 33.5(5)
C11 Yb1 CT01 C1 1.9(5)
C12 Yb1 CT01 C1 33.9(5)
C13 Yb1 CT01 C1 66.1(5)
C3 Yb1 CT01 C1 143.4(6)
C4 Yb1 CT01 C1 -143.6(5)
C5 Yb1 CT01 C1 -72.0(5)
C2 Yb1 CT01 C1 71.8(6)
C15 Yb1 CT01 C1 -7.1(5)
C14 Yb1 CT01 C1 73.0(6)
N1 Yb1 CT01 C2 103.5(5)
N2 Yb1 CT01 C2 179.1(5)
CT02 Yb1 CT01 C2 -38.3(5)
C11 Yb1 CT01 C2 -69.8(5)
C12 Yb1 CT01 C2 -37.9(5)
C13 Yb1 CT01 C2 -5.6(5)
C3 Yb1 CT01 C2 71.7(5)
C4 Yb1 CT01 C2 144.6(6)
C5 Yb1 CT01 C2 -143.7(6)
C15 Yb1 CT01 C2 -78.9(6)
C1 Yb1 CT01 C2 -71.8(6)
C14 Yb1 CT01 C2 1.2(6)
N1 Yb1 CT01 C4 -41.1(3)
N2 Yb1 CT01 C4 34.5(3)
CT02 Yb1 CT01 C4 177.1(3)
C11 Yb1 CT01 C4 145.6(4)
C12 Yb1 CT01 C4 177.5(3)
C13 Yb1 CT01 C4 -150.2(4)
C3 Yb1 CT01 C4 -72.9(5)
C5 Yb1 CT01 C4 71.7(5)
C2 Yb1 CT01 C4 -144.6(6)
C15 Yb1 CT01 C4 136.6(4)
C1 Yb1 CT01 C4 143.6(5)
C14 Yb1 CT01 C4 -143.4(5)
C15 C11 CT02 C12 179.3(4)
C16 C11 CT02 C12 90(13)
Yb1 C11 CT02 C12 -90.0(3)
C12 C11 CT02 C15 -179.3(4)
C16 C11 CT02 C15 -90(13)
Yb1 C11 CT02 C15 90.6(3)
C15 C11 CT02 C14 0.5(7)
C12 C11 CT02 C14 -178.8(6)
C16 C11 CT02 C14 -89(13)
Yb1 C11 CT02 C14 91.2(6)
C15 C11 CT02 C13 -178.6(6)
C12 C11 CT02 C13 2.0(7)
C16 C11 CT02 C13 92(13)
Yb1 C11 CT02 C13 -88.0(5)
C15 C11 CT02 Yb1 -90.6(3)
C12 C11 CT02 Yb1 90.0(3)
C16 C11 CT02 Yb1 180(100)
C13 C12 CT02 C11 178.8(4)
C17 C12 CT02 C11 -85(4)
Yb1 C12 CT02 C11 89.5(3)
C11 C12 CT02 C15 1.0(7)
C13 C12 CT02 C15 179.8(6)
C17 C12 CT02 C15 -84(4)
Yb1 C12 CT02 C15 90.5(5)
C11 C12 CT02 C14 178.8(6)
C13 C12 CT02 C14 -2.4(7)
C17 C12 CT02 C14 94(4)
Yb1 C12 CT02 C14 -91.7(6)
C11 C12 CT02 C13 -178.8(4)
C17 C12 CT02 C13 97(3)
Yb1 C12 CT02 C13 -89.3(3)
C11 C12 CT02 Yb1 -89.5(3)
C13 C12 CT02 Yb1 89.3(3)
C17 C12 CT02 Yb1 -174(3)
C14 C15 CT02 C11 179.7(4)
C20 C15 CT02 C11 113(8)
Yb1 C15 CT02 C11 -89.3(3)
C11 C15 CT02 C12 -1.0(7)
C14 C15 CT02 C12 178.7(5)
C20 C15 CT02 C12 112(8)
Yb1 C15 CT02 C12 -90.3(5)
C11 C15 CT02 C14 -179.7(4)
C20 C15 CT02 C14 -66(8)
Yb1 C15 CT02 C14 91.1(3)
C11 C15 CT02 C13 178.6(6)
C14 C15 CT02 C13 -1.7(7)
C20 C15 CT02 C13 -68(8)
Yb1 C15 CT02 C13 89.3(6)
C11 C15 CT02 Yb1 89.3(3)
C14 C15 CT02 Yb1 -91.1(3)
C20 C15 CT02 Yb1 -157(8)
C15 C14 CT02 C11 -0.5(7)
C13 C14 CT02 C11 -179.5(6)
C19 C14 CT02 C11 73(6)
Yb1 C14 CT02 C11 -90.6(6)
C15 C14 CT02 C12 -178.6(6)
C13 C14 CT02 C12 2.4(7)
C19 C14 CT02 C12 -105(6)
Yb1 C14 CT02 C12 91.3(6)
C13 C14 CT02 C15 -179.0(4)
C19 C14 CT02 C15 73(6)
Yb1 C14 CT02 C15 -90.1(3)
C15 C14 CT02 C13 179.0(4)
C19 C14 CT02 C13 -108(6)
Yb1 C14 CT02 C13 88.9(3)
C15 C14 CT02 Yb1 90.1(3)
C13 C14 CT02 Yb1 -88.9(3)
C19 C14 CT02 Yb1 163(6)
C12 C13 CT02 C11 -2.0(7)
C14 C13 CT02 C11 179.5(6)
C18 C13 CT02 C11 -87(12)
Yb1 C13 CT02 C11 88.0(6)
C14 C13 CT02 C12 -178.5(4)
C18 C13 CT02 C12 -85(12)
Yb1 C13 CT02 C12 90.1(3)
C12 C13 CT02 C15 -179.8(6)
C14 C13 CT02 C15 1.7(7)
C18 C13 CT02 C15 95(12)
Yb1 C13 CT02 C15 -89.7(6)
C12 C13 CT02 C14 178.5(4)
C18 C13 CT02 C14 94(12)
Yb1 C13 CT02 C14 -91.4(3)
C12 C13 CT02 Yb1 -90.1(3)
C14 C13 CT02 Yb1 91.4(3)
C18 C13 CT02 Yb1 -175(12)
N1 Yb1 CT02 C11 146.6(4)
N2 Yb1 CT02 C11 71.7(4)
CT01 Yb1 CT02 C11 -71.0(3)
C12 Yb1 CT02 C11 -71.9(4)
C13 Yb1 CT02 C11 -144.0(4)
C3 Yb1 CT02 C11 -112.4(4)
C4 Yb1 CT02 C11 -65.7(7)
C5 Yb1 CT02 C11 -30.9(4)
C2 Yb1 CT02 C11 -89.1(4)
C15 Yb1 CT02 C11 70.9(4)
C1 Yb1 CT02 C11 -55.3(4)
C14 Yb1 CT02 C11 143.5(4)
N1 Yb1 CT02 C12 -141.5(3)
N2 Yb1 CT02 C12 143.6(3)
CT01 Yb1 CT02 C12 0.9(3)
C11 Yb1 CT02 C12 71.9(4)
C13 Yb1 CT02 C12 -72.1(4)
C3 Yb1 CT02 C12 -40.5(4)
C4 Yb1 CT02 C12 6.2(7)
C5 Yb1 CT02 C12 41.0(3)
C2 Yb1 CT02 C12 -17.2(4)
C15 Yb1 CT02 C12 142.8(5)
C1 Yb1 CT02 C12 16.7(4)
C14 Yb1 CT02 C12 -144.6(4)
N1 Yb1 CT02 C15 75.7(4)
N2 Yb1 CT02 C15 0.7(4)
CT01 Yb1 CT02 C15 -142.0(4)
C11 Yb1 CT02 C15 -70.9(4)
C12 Yb1 CT02 C15 -142.8(5)
C13 Yb1 CT02 C15 145.1(4)
C3 Yb1 CT02 C15 176.6(4)
C4 Yb1 CT02 C15 -136.6(7)
C5 Yb1 CT02 C15 -101.8(4)
C2 Yb1 CT02 C15 -160.0(4)
C1 Yb1 CT02 C15 -126.2(4)
C14 Yb1 CT02 C15 72.6(4)
N1 Yb1 CT02 C14 3.1(3)
N2 Yb1 CT02 C14 -71.8(3)
CT01 Yb1 CT02 C14 145.5(3)
C11 Yb1 CT02 C14 -143.5(4)
C12 Yb1 CT02 C14 144.6(4)
C13 Yb1 CT02 C14 72.5(4)
C3 Yb1 CT02 C14 104.1(4)
C4 Yb1 CT02 C14 150.8(6)
C5 Yb1 CT02 C14 -174.4(3)
C2 Yb1 CT02 C14 127.4(4)
C15 Yb1 CT02 C14 -72.6(4)
C1 Yb1 CT02 C14 161.2(4)
N1 Yb1 CT02 C13 -69.4(3)
N2 Yb1 CT02 C13 -144.3(3)
CT01 Yb1 CT02 C13 73.0(3)
C11 Yb1 CT02 C13 144.0(4)
C12 Yb1 CT02 C13 72.1(4)
C3 Yb1 CT02 C13 31.6(3)
C4 Yb1 CT02 C13 78.3(6)
C5 Yb1 CT02 C13 113.1(3)
C2 Yb1 CT02 C13 54.9(3)
C15 Yb1 CT02 C13 -145.1(4)
C1 Yb1 CT02 C13 88.7(3)
C14 Yb1 CT02 C13 -72.5(4)
